data_2018120
loop_
_publ_author_name
'Grigoriev, Mikhail S.'
'Fedosseev, Alexandre M.'

_publ_section_title
;
 Sodium tris(acetato-\k^2^<i>O</i>,<i>O</i>')dioxidoamericate(VI) and
 guanidinium
 tris(cyclopropanecarboxylato-\k^2^<i>O</i>,<i>O</i>')dioxidoamericate(VI)
;
_journal_coeditor_code YF3001
_journal_issue 6
_journal_name_full 'Acta Crystallographica Section C'
_journal_page_first m205
_journal_page_last m207
_journal_paper_doi 10.1107/S010827011101701X
_journal_volume 67
_journal_year 2011
_chemical_formula_iupac 'Na [Am (C2 H3 O2)3 O2]'
_chemical_formula_moiety 'Na +, C6 H9 Am O8 -'
_chemical_formula_sum 'C6 H9 Am Na O8'
_chemical_formula_weight 475.12
_chemical_name_systematic
;
Sodium tris(acetato-\k^2^<i>O</i>,<i>O</i>')dioxidoamericate(VI)
;
_space_group_IT_number 198
_symmetry_cell_setting cubic
_symmetry_space_group_name_Hall 'P 2ac 2ab 3'
_symmetry_space_group_name_H-M 'P 21 3'
_atom_sites_solution_hydrogens difmap
_atom_sites_solution_primary direct
_atom_sites_solution_secondary difmap
_audit_creation_method SHELXL-97
_cell_angle_alpha 90.00
_cell_angle_beta 90.00
_cell_angle_gamma 90.00
_cell_formula_units_Z 4
_cell_length_a 10.5967(2)
_cell_length_b 10.5967(2)
_cell_length_c 10.5967(2)
_cell_measurement_reflns_used 1202
_cell_measurement_temperature 100(2)
_cell_measurement_theta_max 23.29
_cell_measurement_theta_min 3.33
_cell_volume 1189.90(4)
_computing_cell_refinement 'SAINT-Plus (Bruker, 1998)'
_computing_data_collection 'APEX2 (Bruker, 2006)'
_computing_data_reduction 'SAINT-Plus (Bruker, 1998)'
_computing_molecular_graphics 'SHELXTL (Sheldrick, 2008)'
_computing_publication_material 'SHELXTL (Sheldrick, 2008)'
_computing_structure_refinement 'SHELXL97 (Sheldrick, 2008)'
_computing_structure_solution 'SHELXS97 (Sheldrick, 2008)'
_diffrn_ambient_temperature 100(2)
_diffrn_measured_fraction_theta_full 0.993
_diffrn_measured_fraction_theta_max 0.993
_diffrn_measurement_device_type 'Bruker Kappa APEXII area-detector'
_diffrn_measurement_method '\w and \f'
_diffrn_radiation_monochromator graphite
_diffrn_radiation_source 'fine-focus sealed tube'
_diffrn_radiation_type MoK\a
_diffrn_radiation_wavelength 0.71073
_diffrn_reflns_av_R_equivalents 0.1354
_diffrn_reflns_av_sigmaI/netI 0.0593
_diffrn_reflns_limit_h_max 13
_diffrn_reflns_limit_h_min -14
_diffrn_reflns_limit_k_max 14
_diffrn_reflns_limit_k_min -14
_diffrn_reflns_limit_l_max 14
_diffrn_reflns_limit_l_min -14
_diffrn_reflns_number 15606
_diffrn_reflns_theta_full 29.98
_diffrn_reflns_theta_max 29.98
_diffrn_reflns_theta_min 4.71
_diffrn_standards_number 0
_exptl_absorpt_coefficient_mu 6.505
_exptl_absorpt_correction_T_max 0.810
_exptl_absorpt_correction_T_min 0.640
_exptl_absorpt_correction_type multi-scan
_exptl_absorpt_process_details '(SADABS; Sheldrick, 2004)'
_exptl_crystal_colour brown-yellow
_exptl_crystal_density_diffrn 2.652
_exptl_crystal_density_method 'not measured'
_exptl_crystal_description fragment
_exptl_crystal_F_000 860
_exptl_crystal_size_max 0.04
_exptl_crystal_size_mid 0.04
_exptl_crystal_size_min 0.04
_refine_diff_density_max 0.970
_refine_diff_density_min -0.861
_refine_ls_abs_structure_details 'Flack (1983), 502 Friedel pairs'
_refine_ls_abs_structure_Flack -0.02(4)
_refine_ls_extinction_method none
_refine_ls_goodness_of_fit_ref 1.027
_refine_ls_hydrogen_treatment constr
_refine_ls_matrix_type full
_refine_ls_number_parameters 50
_refine_ls_number_reflns 1167
_refine_ls_number_restraints 0
_refine_ls_restrained_S_all 1.027
_refine_ls_R_factor_all 0.0441
_refine_ls_R_factor_gt 0.0322
_refine_ls_shift/su_max 0.000
_refine_ls_shift/su_mean 0.000
_refine_ls_structure_factor_coef Fsqd
_refine_ls_weighting_details 'calc w=1/[\s^2^(Fo^2^)+(0.0213P)^2^+0.0000P] where P=(Fo^2^+2Fc^2^)/3'
_refine_ls_weighting_scheme calc
_refine_ls_wR_factor_gt 0.0529
_refine_ls_wR_factor_ref 0.0558
_reflns_number_gt 1017
_reflns_number_total 1167
_reflns_threshold_expression I>2\s(I)
_cod_data_source_file yf3001.cif
_cod_data_source_block I
_cod_database_code 2018120
_cod_database_fobs_code 2018120

loop_
_symmetry_equiv_pos_as_xyz
'x, y, z'
'-x+1/2, -y, z+1/2'
'-x, y+1/2, -z+1/2'
'x+1/2, -y+1/2, -z'
'z, x, y'
'z+1/2, -x+1/2, -y'
'-z+1/2, -x, y+1/2'
'-z, x+1/2, -y+1/2'
'y, z, x'
'-y, z+1/2, -x+1/2'
'y+1/2, -z+1/2, -x'
'-y+1/2, -z, x+1/2'

loop_
_atom_site_type_symbol
_atom_site_label
_atom_site_fract_x
_atom_site_fract_y
_atom_site_fract_z
_atom_site_U_iso_or_equiv
_atom_site_adp_type
_atom_site_calc_flag
_atom_site_refinement_flags
_atom_site_occupancy
_atom_site_symmetry_multiplicity
_atom_site_disorder_assembly
_atom_site_disorder_group
Am Am1 0.81974(2) 0.81974(2) 0.81974(2) 0.01028(10) Uani d S 1 3 . .
Na Na1 0.5769(3) 0.9231(3) 1.0769(3) 0.0126(10) Uani d S 1 3 . .
O O1 0.9143(5) 0.9143(5) 0.9143(5) 0.019(2) Uani d S 1 3 . .
O O2 0.7248(5) 0.7248(5) 0.7248(5) 0.019(2) Uani d S 1 3 . .
O O3 0.7481(5) 1.0049(4) 0.6986(5) 0.0147(11) Uani d . 1 1 . .
O O4 0.6371(4) 0.9549(5) 0.8651(4) 0.0160(11) Uani d . 1 1 . .
C C1 0.6545(6) 1.0244(7) 0.7685(7) 0.0141(16) Uani d . 1 1 . .
C C2 0.5646(8) 1.1291(8) 0.7403(8) 0.026(2) Uani d . 1 1 . .
H H2A 0.6119 1.2069 0.7242 0.039 Uiso calc R 1 1 . .
H H2B 0.5083 1.1417 0.8126 0.039 Uiso calc R 1 1 . .
H H2C 0.5145 1.1074 0.6656 0.039 Uiso calc R 1 1 . .

loop_
_atom_site_aniso_label
_atom_site_aniso_U_11
_atom_site_aniso_U_22
_atom_site_aniso_U_33
_atom_site_aniso_U_12
_atom_site_aniso_U_13
_atom_site_aniso_U_23
Am1 0.01028(10) 0.01028(10) 0.01028(10) 0.00018(11) 0.00018(11) 0.00018(11)
Na1 0.0126(10) 0.0126(10) 0.0126(10) 0.0003(11) -0.0003(11) 0.0003(11)
O1 0.019(2) 0.019(2) 0.019(2) 0.003(2) 0.003(2) 0.003(2)
O2 0.019(2) 0.019(2) 0.019(2) -0.002(2) -0.002(2) -0.002(2)
O3 0.013(2) 0.014(2) 0.017(3) 0.0049(19) -0.002(2) 0.000(2)
O4 0.018(3) 0.015(3) 0.015(3) 0.005(2) 0.003(2) 0.002(2)
C1 0.014(4) 0.011(3) 0.016(3) 0.001(3) -0.004(3) -0.003(3)
C2 0.020(4) 0.033(5) 0.025(4) 0.012(4) 0.004(3) 0.008(4)

loop_
_atom_type_symbol
_atom_type_description
_atom_type_scat_dispersion_real
_atom_type_scat_dispersion_imag
_atom_type_scat_source
C C 0.0033 0.0016 'International Tables Vol C Tables 4.2.6.8 and 6.1.1.4'
H H 0.0000 0.0000 'International Tables Vol C Tables 4.2.6.8 and 6.1.1.4'
O O 0.0106 0.0060 'International Tables Vol C Tables 4.2.6.8 and 6.1.1.4'
Na Na 0.0362 0.0249 'International Tables Vol C Tables 4.2.6.8 and 6.1.1.4'
Am Am -7.8986 4.5125 'International Tables Vol C Tables 4.2.6.8 and 6.1.1.4'

loop_
_geom_angle_atom_site_label_1
_geom_angle_atom_site_label_2
_geom_angle_atom_site_label_3
_geom_angle_site_symmetry_1
_geom_angle_site_symmetry_3
_geom_angle
_geom_angle_publ_flag
O1 Am1 O2 . . 180.00 y
O3 Am1 O4 . . 52.74(16) y
O4 Am1 O3 9 . 67.26(16) y
O1 Am1 O4 . 5 90.30(12) ?
O2 Am1 O4 . 5 89.70(12) ?
O1 Am1 O4 . 9 90.30(12) ?
O2 Am1 O4 . 9 89.70(12) ?
O4 Am1 O4 5 9 119.997(2) ?
O1 Am1 O4 . . 90.30(12) ?
O2 Am1 O4 . . 89.70(12) ?
O4 Am1 O4 5 . 119.997(2) ?
O4 Am1 O4 9 . 119.997(2) ?
O1 Am1 O3 . 9 91.09(12) ?
O2 Am1 O3 . 9 88.91(12) ?
O4 Am1 O3 5 9 67.26(16) ?
O4 Am1 O3 9 9 52.74(16) ?
O4 Am1 O3 . 9 172.61(16) ?
O1 Am1 O3 . . 91.09(12) ?
O2 Am1 O3 . . 88.91(12) ?
O4 Am1 O3 5 . 172.61(16) ?
O3 Am1 O3 9 . 119.964(8) ?
O1 Am1 O3 . 5 91.09(12) ?
O2 Am1 O3 . 5 88.91(12) ?
O4 Am1 O3 5 5 52.74(16) ?
O4 Am1 O3 9 5 172.61(16) ?
O4 Am1 O3 . 5 67.26(16) ?
O3 Am1 O3 9 5 119.964(8) ?
O3 Am1 O3 . 5 119.964(8) ?
O4 Na1 O4 12_675 6_467 99.21(19) ?
O4 Na1 O4 12_675 . 99.21(19) ?
O4 Na1 O4 6_467 . 99.21(19) ?
O4 Na1 O3 12_675 2_675 70.13(16) ?
O4 Na1 O3 6_467 2_675 154.76(17) ?
O4 Na1 O3 . 2_675 104.99(17) ?
O4 Na1 O3 12_675 11_467 104.99(16) ?
O4 Na1 O3 6_467 11_467 70.13(16) ?
O4 Na1 O3 . 11_467 154.75(17) ?
O3 Na1 O3 2_675 11_467 90.1(2) ?
O4 Na1 O3 12_675 5 154.75(17) ?
O4 Na1 O3 6_467 5 104.99(17) ?
O4 Na1 O3 . 5 70.13(16) ?
O3 Na1 O3 2_675 5 90.1(2) ?
O3 Na1 O3 11_467 5 90.1(2) ?
C1 O3 Na1 . 2_674 151.8(5) ?
C1 O3 Am1 . . 93.9(4) ?
Na1 O3 Am1 2_674 . 107.28(19) ?
C1 O4 Na1 . . 152.4(5) ?
C1 O4 Am1 . . 93.8(4) ?
Na1 O4 Am1 . . 108.4(2) ?
O3 C1 O4 . . 119.5(6) ?
O3 C1 C2 . . 120.6(7) ?
O4 C1 C2 . . 119.9(6) ?
C1 C2 H2A . . 109.5 ?
C1 C2 H2B . . 109.5 ?
H2A C2 H2B . . 109.5 ?
C1 C2 H2C . . 109.5 ?
H2A C2 H2C . . 109.5 ?
H2B C2 H2C . . 109.5 ?

loop_
_geom_bond_atom_site_label_1
_geom_bond_atom_site_label_2
_geom_bond_site_symmetry_2
_geom_bond_distance
_geom_bond_publ_flag
Am1 O1 . 1.735(9) y
Am1 O2 . 1.742(9) y
Am1 O3 . 2.464(5) y
Am1 O4 . 2.455(5) y
Am1 O4 9 2.455(5) ?
Am1 O4 5 2.455(5) ?
Am1 O3 9 2.464(5) ?
Am1 O3 5 2.464(5) ?
Na1 O4 12_675 2.358(5) ?
Na1 O4 6_467 2.358(5) ?
Na1 O4 . 2.358(5) ?
Na1 O3 2_675 2.384(6) ?
Na1 O3 11_467 2.384(6) ?
Na1 O3 5 2.384(6) ?
O3 C1 . 1.255(8) ?
O3 Na1 2_674 2.384(6) ?
O4 C1 . 1.274(8) ?
C1 C2 . 1.492(9) ?
C2 H2A . 0.9800 ?
C2 H2B . 0.9800 ?
C2 H2C . 0.9800 ?

loop_
_geom_torsion_atom_site_label_1
_geom_torsion_atom_site_label_2
_geom_torsion_atom_site_label_3
_geom_torsion_atom_site_label_4
_geom_torsion_site_symmetry_1
_geom_torsion_site_symmetry_2
_geom_torsion_site_symmetry_3
_geom_torsion_site_symmetry_4
_geom_torsion
_geom_torsion_publ_flag
O1 Am1 O3 C1 . . . . -91.1(4) ?
O2 Am1 O3 C1 . . . . 88.9(4) ?
O4 Am1 O3 C1 9 . . . 179.0(5) ?
O4 Am1 O3 C1 . . . . -1.5(4) ?
O3 Am1 O3 C1 9 . . . 177.0(3) ?
O3 Am1 O3 C1 5 . . . 0.8(6) ?
C1 Am1 O3 C1 9 . . . 177.4(5) ?
C1 Am1 O3 C1 5 . . . 3.1(4) ?
O4 Na1 O4 C1 12_675 . . . -6.3(10) ?
O4 Na1 O4 C1 6_467 . . . 94.6(9) ?
O3 Na1 O4 C1 2_675 . . . -78.1(10) ?
O3 Na1 O4 C1 11_467 . . . 157.0(9) ?
O3 Na1 O4 C1 5 . . . -162.6(10) ?
O1 Am1 O4 C1 . . . . 92.7(4) ?
O2 Am1 O4 C1 . . . . -87.3(4) ?
O4 Am1 O4 C1 5 . . . -176.8(3) ?
O4 Am1 O4 C1 9 . . . 2.1(5) ?
O3 Am1 O4 C1 . . . . 1.5(4) ?
O3 Am1 O4 C1 5 . . . -176.3(4) ?
C1 Am1 O4 C1 9 . . . -0.4(4) ?
C1 Am1 O4 C1 5 . . . -175.9(5) ?
Na1 O3 C1 O4 2_674 . . . -136.3(7) ?
Am1 O3 C1 O4 . . . . 2.7(7) ?
Na1 O3 C1 C2 2_674 . . . 43.0(14) ?
Am1 O3 C1 C2 . . . . -178.0(7) ?
Na1 O4 C1 O3 . . . . 141.5(8) ?
Am1 O4 C1 O3 . . . . -2.7(7) ?
Na1 O4 C1 C2 . . . . -37.8(14) ?
Am1 O4 C1 C2 . . . . 178.0(7) ?
